data_4349271
loop_
_publ_author_name
'Brereton, Kelsey R.'
'Pitman, Catherine L.'
'Cundari, Thomas R.'
'Miller, Alexander J. M.'

_publ_section_title
;
 Solvent-Dependent Thermochemistry of an Iridium/Ruthenium H<sub>2</sub>
 Evolution Catalyst.
;
_journal_issue 22
_journal_name_full 'Inorganic chemistry'
_journal_page_first 12042
_journal_page_last 12051
_journal_paper_doi 10.1021/acs.inorgchem.6b02223
_journal_volume 55
_journal_year 2016
_chemical_formula_moiety '2(C38 H37 Ir N8 Ru), 4(C F3 O3 S), C4 H10 O, 2(C2 H3 N)'
_chemical_formula_sum 'C88 H90 F12 Ir2 N18 O13 Ru2 S4'
_chemical_formula_weight 2550.55
_space_group_crystal_system monoclinic
_space_group_IT_number 14
_space_group_name_Hall '-P 2ybc'
_space_group_name_H-M_alt 'P 1 21/c 1'
_atom_sites_solution_hydrogens geom
_atom_sites_solution_primary iterative
_audit_creation_date 2016-03-11
_audit_creation_method
;
Olex2 1.2
(compiled 2016.02.19 svn.r3266 for OlexSys, GUI svn.r5155)
;
_cell_angle_alpha 90
_cell_angle_beta 103.633(2)
_cell_angle_gamma 90
_cell_formula_units_Z 4
_cell_length_a 20.0146(7)
_cell_length_b 20.9174(8)
_cell_length_c 23.3149(9)
_cell_measurement_reflns_used 9851
_cell_measurement_temperature 100
_cell_measurement_theta_max 70.08
_cell_measurement_theta_min 2.88
_cell_volume 9485.9(6)
_computing_cell_refinement 'SAINT v8.34A (Bruker, 2013)'
_computing_data_reduction 'SAINT v8.34A (Bruker, 2013)'
_computing_molecular_graphics 'Olex2 (Dolomanov et al., 2009)'
_computing_publication_material 'Olex2 (Dolomanov et al., 2009)'
_computing_structure_refinement 'XL (Sheldrick, 2008)'
_computing_structure_solution 'olex2.solve (Bourhis et al., 2015)'
_diffrn_ambient_temperature 100
_diffrn_measured_fraction_theta_full 0.983
_diffrn_measured_fraction_theta_max 0.979
_diffrn_measurement_device_type 'Bruker APEX-II CCD'
_diffrn_measurement_method '\f and \w scans'
_diffrn_radiation_type CuK\a
_diffrn_radiation_wavelength 1.54178
_diffrn_reflns_av_R_equivalents 0.0695
_diffrn_reflns_av_unetI/netI 0.0532
_diffrn_reflns_Laue_measured_fraction_full 0.983
_diffrn_reflns_Laue_measured_fraction_max 0.979
_diffrn_reflns_limit_h_max 24
_diffrn_reflns_limit_h_min -23
_diffrn_reflns_limit_k_max 25
_diffrn_reflns_limit_k_min -25
_diffrn_reflns_limit_l_max 27
_diffrn_reflns_limit_l_min -24
_diffrn_reflns_number 101444
_diffrn_reflns_point_group_measured_fraction_full 0.983
_diffrn_reflns_point_group_measured_fraction_max 0.979
_diffrn_reflns_theta_full 67.679
_diffrn_reflns_theta_max 70.191
_diffrn_reflns_theta_min 2.271
_diffrn_standards_number 0
_exptl_absorpt_coefficient_mu 9.475
_exptl_absorpt_correction_T_max 0.8229
_exptl_absorpt_correction_T_min 0.3267
_exptl_absorpt_correction_type numerical
_exptl_absorpt_process_details
;
SADABS-2014/5 (Bruker,2014/5) was used for absorption correction.
wR2(int) was 0.0679 before and 0.0578 after correction.
The Ratio of minimum to maximum transmission is 0.3970.
The \l/2 correction factor is 0.00150.
;
_exptl_crystal_colour 'clear brown'
_exptl_crystal_colour_lustre clear
_exptl_crystal_colour_primary brown
_exptl_crystal_density_diffrn 1.786
_exptl_crystal_description block
_exptl_crystal_F_000 5048
_exptl_crystal_size_max 0.214
_exptl_crystal_size_mid 0.053
_exptl_crystal_size_min 0.042
_refine_diff_density_max 2.226
_refine_diff_density_min -1.209
_refine_diff_density_rms 0.150
_refine_ls_extinction_method none
_refine_ls_goodness_of_fit_ref 1.025
_refine_ls_hydrogen_treatment constr
_refine_ls_matrix_type full
_refine_ls_number_parameters 1258
_refine_ls_number_reflns 17696
_refine_ls_number_restraints 192
_refine_ls_restrained_S_all 1.044
_refine_ls_R_factor_all 0.0742
_refine_ls_R_factor_gt 0.0512
_refine_ls_shift/su_max 0.001
_refine_ls_shift/su_mean 0.000
_refine_ls_structure_factor_coef Fsqd
_refine_ls_weighting_details 'w=1/[\s^2^(Fo^2^)+(0.0723P)^2^+36.9961P] where P=(Fo^2^+2Fc^2^)/3'
_refine_ls_weighting_scheme calc
_refine_ls_wR_factor_gt 0.1303
_refine_ls_wR_factor_ref 0.1443
_reflns_Friedel_coverage 0.000
_reflns_number_gt 13222
_reflns_number_total 17696
_reflns_threshold_expression 'I > 2\s(I)'
_cod_data_source_file ic6b02223_si_002.cif
_cod_data_source_block x1505014
_cod_database_code 4349271
_shelx_space_group_comment
;
The symmetry employed for this shelxl refinement is uniquely defined
by the following loop, which should always be used as a source of
symmetry information in preference to the above space-group names.
They are only intended as comments.
;
_shelx_estimated_absorpt_t_max 0.692
_shelx_estimated_absorpt_t_min 0.236
_olex2_refinement_description
;
1. Fixed Uiso
 At 1.2 times of:
  All C(H) groups, All C(H,H) groups
 At 1.5 times of:
  All C(H,H,H) groups
2. Rigid body (RIGU) restrains
 S129, O130, O131, O132, C133, F134, F135, F136, S113, O114, O115, O116, C117,
 F118, F119, F120
 with sigma for 1-2 distances of 0.004 and sigma for 1-3 distances of 0.004
 O143, C144, C145, C146, C147
 with sigma for 1-2 distances of 0.004 and sigma for 1-3 distances of 0.004
 S121, O122, O123, O124, C125, F126, F127, F128, S129, O130, O131, O132, C133,
 F134, F135, F136
 with sigma for 1-2 distances of 0.004 and sigma for 1-3 distances of 0.004
3. Others
 Sof(S121)=Sof(O122)=Sof(O123)=Sof(O124)=Sof(C125)=Sof(F126)=Sof(F127)=
 Sof(F128)=1-FVAR(1)
 Sof(S129)=Sof(O130)=Sof(O131)=Sof(O132)=Sof(C133)=Sof(F134)=Sof(F135)=
 Sof(F136)=FVAR(1)
4.a Free rotating group:
 S121(O122,O123,O124,C125,F126,F127,F128), S129(O130,O131,O132,C133,F134,F135,
 F136), S113(O114,O115,O116,C117,F118,F119,F120), O143(C144,C145,C146,C147,N140,
 C141,C142,N137,C138,C139)
4.b Secondary CH2 refined with riding coordinates:
 C144(H14A,H14B), C146(H14F,H14G)
4.c Aromatic/amide H refined with riding coordinates:
 C6(H6), C7(H7), C8(H8), C22(H22), C23(H23), C24(H24), C26(H26), C27(H27),
 C28(H28), C29(H29), C32(H32), C33(H33), C34(H34), C35(H35), C40(H40), C41(H41),
  C42(H42), C43(H43), C45(H45), C46(H46), C47(H47), C48(H48), C53(H53),
 C54(H54), C55(H55), C56(H56), C58(H58), C59(H59), C60(H60), C61(H61), C66(H66),
  C67(H67), C68(H68), C82(H82), C83(H83), C84(H84), C88(H88), C89(H89),
 C90(H90), C91(H91), C93(H93), C94(H94), C95(H95), C96(H96)
4.d Idealised Me refined as rotating group:
 C16(H16A,H16B,H16C), C17(H17A,H17B,H17C), C18(H18A,H18B,H18C), C19(H19A,H19B,
 H19C), C20(H20A,H20B,H20C), C76(H76A,H76B,H76C), C77(H77A,H77B,H77C), C78(H78A,
 H78B,H78C), C79(H79A,H79B,H79C), C80(H80A,H80B,H80C), C145(H14C,H14D,H14E),
 C147(H14H,H14I,H14J), C142(H14K,H14L,H14M), C139(H13A,H13B,H13C)
;
_shelx_shelxl_version_number 2014/7
_olex2_submission_special_instructions 'No special instructions were received'

loop_
_space_group_symop_operation_xyz
'x, y, z'
'-x, y+1/2, -z+1/2'
'-x, -y, -z'
'x, -y-1/2, z-1/2'

loop_
_atom_site_label
_atom_site_type_symbol
_atom_site_fract_x
_atom_site_fract_y
_atom_site_fract_z
_atom_site_U_iso_or_equiv
_atom_site_adp_type
_atom_site_occupancy
_atom_site_site_symmetry_order
_atom_site_calc_flag
_atom_site_refinement_flags_posn
_atom_site_refinement_flags_adp
_atom_site_refinement_flags_occupancy
_atom_site_disorder_assembly
_atom_site_disorder_group
Ru1 Ru 0.06764(3) 0.30486(3) 0.42351(2) 0.02552(13) Uani 1 1 d . . . . .
N2 N 0.1444(3) 0.2354(3) 0.4325(3) 0.0279(13) Uani 1 1 d . . . . .
C3 C 0.2074(3) 0.2654(4) 0.4402(3) 0.0240(14) Uani 1 1 d . . . . .
C4 C 0.2111(4) 0.3306(4) 0.4412(3) 0.0265(15) Uani 1 1 d . . . . .
N5 N 0.2774(3) 0.3554(3) 0.4494(3) 0.0292(13) Uani 1 1 d . . . . .
C6 C 0.2815(4) 0.4205(4) 0.4538(4) 0.0344(17) Uani 1 1 d . . . . .
H6 H 0.3254 0.4404 0.4611 0.041 Uiso 1 1 calc R . . . .
C7 C 0.2238(4) 0.4580(4) 0.4480(4) 0.0395(19) Uani 1 1 d . . . . .
H7 H 0.2276 0.5033 0.4503 0.047 Uiso 1 1 calc R . . . .
C8 C 0.1585(4) 0.4278(4) 0.4387(4) 0.0340(17) Uani 1 1 d . . . . .
H8 H 0.1184 0.4534 0.4347 0.041 Uiso 1 1 calc R . . . .
N9 N 0.1525(3) 0.3652(3) 0.4354(3) 0.0258(13) Uani 1 1 d . . . . .
Ir10 Ir 0.35236(2) 0.29052(2) 0.45741(2) 0.02664(9) Uani 1 1 d . . . . .
C11 C 0.4450(4) 0.2356(4) 0.4954(4) 0.0378(19) Uani 1 1 d . . . . .
C12 C 0.4376(4) 0.2406(4) 0.4327(4) 0.0331(17) Uani 1 1 d . . . . .
C13 C 0.4395(4) 0.3081(4) 0.4181(3) 0.0303(16) Uani 1 1 d . . . . .
C14 C 0.4494(4) 0.3432(4) 0.4721(3) 0.0316(16) Uani 1 1 d . . . . .
C15 C 0.4523(4) 0.2986(4) 0.5196(4) 0.0364(18) Uani 1 1 d . . . . .
C16 C 0.4635(4) 0.3137(5) 0.5830(4) 0.051(2) Uani 1 1 d . . . . .
H16A H 0.4309 0.2894 0.5999 0.077 Uiso 1 1 calc GR . . . .
H16B H 0.4564 0.3596 0.5878 0.077 Uiso 1 1 calc GR . . . .
H16C H 0.5106 0.3022 0.6033 0.077 Uiso 1 1 calc GR . . . .
C17 C 0.4606(4) 0.4139(4) 0.4781(4) 0.041(2) Uani 1 1 d . . . . .
H17A H 0.4395 0.4303 0.5091 0.062 Uiso 1 1 calc GR . . . .
H17B H 0.4395 0.4348 0.4405 0.062 Uiso 1 1 calc GR . . . .
H17C H 0.5100 0.4229 0.4886 0.062 Uiso 1 1 calc GR . . . .
C18 C 0.4358(4) 0.3354(4) 0.3587(3) 0.0372(18) Uani 1 1 d . . . . .
H18A H 0.4082 0.3745 0.3538 0.056 Uiso 1 1 calc GR . . . .
H18B H 0.4145 0.3042 0.3285 0.056 Uiso 1 1 calc GR . . . .
H18C H 0.4823 0.3453 0.3546 0.056 Uiso 1 1 calc GR . . . .
C19 C 0.4315(4) 0.1867(4) 0.3903(4) 0.041(2) Uani 1 1 d . . . . .
H19A H 0.4774 0.1732 0.3873 0.062 Uiso 1 1 calc GR . . . .
H19B H 0.4049 0.2005 0.3514 0.062 Uiso 1 1 calc GR . . . .
H19C H 0.4080 0.1508 0.4041 0.062 Uiso 1 1 calc GR . . . .
C20 C 0.4505(4) 0.1745(5) 0.5293(4) 0.049(2) Uani 1 1 d . . . . .
H20A H 0.4991 0.1632 0.5438 0.074 Uiso 1 1 calc GR . . . .
H20B H 0.4268 0.1404 0.5035 0.074 Uiso 1 1 calc GR . . . .
H20C H 0.4293 0.1798 0.5628 0.074 Uiso 1 1 calc GR . . . .
N21 N 0.2706(3) 0.2339(3) 0.4477(3) 0.0257(12) Uani 1 1 d . . . . .
C22 C 0.2657(4) 0.1683(4) 0.4473(3) 0.0308(16) Uani 1 1 d . . . . .
H22 H 0.3067 0.1440 0.4519 0.037 Uiso 1 1 calc R . . . .
C23 C 0.2056(4) 0.1369(4) 0.4406(3) 0.0317(16) Uani 1 1 d . . . . .
H23 H 0.2046 0.0915 0.4409 0.038 Uiso 1 1 calc R . . . .
C24 C 0.1434(4) 0.1730(4) 0.4330(3) 0.0311(16) Uani 1 1 d . . . . .
H24 H 0.1008 0.1512 0.4282 0.037 Uiso 1 1 calc R . . . .
N25 N -0.0101(3) 0.2388(3) 0.4037(3) 0.0288(13) Uani 1 1 d . . . . .
C26 C -0.0363(4) 0.2068(4) 0.4436(4) 0.0362(18) Uani 1 1 d . . . . .
H26 H -0.0192 0.2160 0.4844 0.043 Uiso 1 1 calc R . . . .
C27 C -0.0876(4) 0.1608(4) 0.4273(4) 0.0406(19) Uani 1 1 d . . . . .
H27 H -0.1054 0.1392 0.4563 0.049 Uiso 1 1 calc R . . . .
C28 C -0.1114(4) 0.1476(4) 0.3694(4) 0.041(2) Uani 1 1 d . . . . .
H28 H -0.1468 0.1168 0.3576 0.049 Uiso 1 1 calc R . . . .
C29 C -0.0849(4) 0.1783(4) 0.3270(4) 0.040(2) Uani 1 1 d . . . . .
H29 H -0.1008 0.1681 0.2864 0.048 Uiso 1 1 calc R . . . .
C30 C -0.0341(4) 0.2246(4) 0.3457(3) 0.0314(16) Uani 1 1 d . . . . .
C31 C -0.0001(4) 0.2598(4) 0.3059(3) 0.0305(16) Uani 1 1 d . . . . .
C32 C -0.0191(4) 0.2555(4) 0.2449(3) 0.0390(19) Uani 1 1 d . . . . .
H32 H -0.0557 0.2280 0.2265 0.047 Uiso 1 1 calc R . . . .
C33 C 0.0147(5) 0.2906(4) 0.2111(4) 0.043(2) Uani 1 1 d . . . . .
H33 H 0.0010 0.2883 0.1693 0.052 Uiso 1 1 calc R . . . .
C34 C 0.0689(4) 0.3296(5) 0.2378(4) 0.044(2) Uani 1 1 d . . . . .
H34 H 0.0936 0.3536 0.2150 0.053 Uiso 1 1 calc R . . . .
C35 C 0.0859(4) 0.3323(4) 0.2988(4) 0.0380(19) Uani 1 1 d . . . . .
H35 H 0.1235 0.3584 0.3176 0.046 Uiso 1 1 calc R . . . .
N36 N 0.0515(3) 0.2995(3) 0.3332(3) 0.0310(14) Uani 1 1 d . . . . .
N37 N -0.0008(3) 0.3779(3) 0.4237(3) 0.0292(13) Uani 1 1 d . . . . .
C38 C -0.0113(4) 0.3936(4) 0.4776(4) 0.0341(17) Uani 1 1 d . . . . .
C39 C 0.0299(4) 0.3575(4) 0.5271(3) 0.0317(16) Uani 1 1 d . . . . .
C40 C 0.0283(4) 0.3692(4) 0.5861(3) 0.0376(18) Uani 1 1 d . . . . .
H40 H 0.0015 0.4031 0.5960 0.045 Uiso 1 1 calc R . . . .
C41 C 0.0666(4) 0.3302(4) 0.6291(4) 0.0372(18) Uani 1 1 d . . . . .
H41 H 0.0659 0.3364 0.6693 0.045 Uiso 1 1 calc R . . . .
C42 C 0.1062(4) 0.2820(4) 0.6133(3) 0.0326(17) Uani 1 1 d . . . . .
H42 H 0.1327 0.2546 0.6425 0.039 Uiso 1 1 calc R . . . .
C43 C 0.1069(4) 0.2741(4) 0.5553(3) 0.0323(17) Uani 1 1 d . . . . .
H43 H 0.1345 0.2411 0.5450 0.039 Uiso 1 1 calc R . . . .
N44 N 0.0699(3) 0.3113(3) 0.5122(3) 0.0279(13) Uani 1 1 d . . . . .
C45 C -0.0593(5) 0.4401(4) 0.4842(4) 0.048(2) Uani 1 1 d . . . . .
H45 H -0.0660 0.4498 0.5223 0.058 Uiso 1 1 calc R . . . .
C46 C -0.0968(5) 0.4719(4) 0.4350(4) 0.051(2) Uani 1 1 d . . . . .
H46 H -0.1302 0.5029 0.4386 0.061 Uiso 1 1 calc R . . . .
C47 C -0.0841(5) 0.4573(4) 0.3794(4) 0.043(2) Uani 1 1 d . . . . .
H47 H -0.1077 0.4791 0.3448 0.052 Uiso 1 1 calc R . . . .
C48 C -0.0364(4) 0.4102(4) 0.3766(4) 0.0351(17) Uani 1 1 d . . . . .
H48 H -0.0283 0.4002 0.3391 0.042 Uiso 1 1 calc R . . . .
Ru49 Ru 0.36093(3) 0.67315(3) 0.21012(3) 0.03423(15) Uani 1 1 d . . . . .
N50 N 0.2794(4) 0.7303(4) 0.2162(4) 0.051(2) Uani 1 1 d . . . . .
C51 C 0.2637(5) 0.7289(5) 0.2697(5) 0.059(3) Uani 1 1 d . . . . .
C52 C 0.3018(5) 0.6839(6) 0.3119(5) 0.060(3) Uani 1 1 d . . . . .
C53 C 0.2914(8) 0.6726(9) 0.3671(6) 0.097(6) Uani 1 1 d . . . . .
H53 H 0.2576 0.6967 0.3803 0.116 Uiso 1 1 calc R . . . .
C54 C 0.3291(9) 0.6271(10) 0.4041(7) 0.115(8) Uani 1 1 d . . . . .
H54 H 0.3222 0.6205 0.4426 0.138 Uiso 1 1 calc R . . . .
C55 C 0.3756(9) 0.5927(8) 0.3844(6) 0.094(5) Uani 1 1 d . . . . .
H55 H 0.4009 0.5602 0.4086 0.112 Uiso 1 1 calc R . . . .
C56 C 0.3867(5) 0.6043(5) 0.3293(4) 0.059(3) Uani 1 1 d . . . . .
H56 H 0.4210 0.5806 0.3167 0.071 Uiso 1 1 calc R . . . .
N57 N 0.3497(4) 0.6489(4) 0.2924(4) 0.0497(19) Uani 1 1 d . . . . .
C58 C 0.2143(6) 0.7711(7) 0.2821(7) 0.087(5) Uani 1 1 d . . . . .
H58 H 0.2030 0.7708 0.3194 0.105 Uiso 1 1 calc R . . . .
C59 C 0.1827(7) 0.8134(7) 0.2379(9) 0.095(5) Uani 1 1 d . . . . .
H59 H 0.1493 0.8426 0.2452 0.113 Uiso 1 1 calc R . . . .
C60 C 0.1985(6) 0.8133(6) 0.1862(8) 0.086(5) Uani 1 1 d . . . . .
H60 H 0.1769 0.8423 0.1562 0.103 Uiso 1 1 calc R . . . .
C61 C 0.2474(5) 0.7703(5) 0.1764(6) 0.068(3) Uani 1 1 d . . . . .
H61 H 0.2580 0.7700 0.1388 0.082 Uiso 1 1 calc R . . . .
N62 N 0.4301(3) 0.7443(3) 0.2481(3) 0.0346(15) Uani 1 1 d . . . . .
C63 C 0.4966(4) 0.7213(4) 0.2550(3) 0.0304(16) Uani 1 1 d . . . . .
C64 C 0.5063(4) 0.6593(4) 0.2396(4) 0.0328(17) Uani 1 1 d . . . . .
N65 N 0.5749(3) 0.6415(3) 0.2499(3) 0.0354(15) Uani 1 1 d . . . . .
C66 C 0.5845(5) 0.5799(5) 0.2330(6) 0.074(4) Uani 1 1 d . . . . .
H66 H 0.6300 0.5643 0.2371 0.089 Uiso 1 1 calc R . . . .
C67 C 0.5308(6) 0.5408(5) 0.2105(8) 0.107(6) Uani 1 1 d . . . . .
H67 H 0.5386 0.4983 0.1993 0.129 Uiso 1 1 calc R . . . .
C68 C 0.4635(5) 0.5639(5) 0.2041(6) 0.071(4) Uani 1 1 d . . . . .
H68 H 0.4259 0.5358 0.1902 0.085 Uiso 1 1 calc R . . . .
N69 N 0.4515(3) 0.6219(3) 0.2164(3) 0.0385(16) Uani 1 1 d . . . . .
Ir70 Ir 0.64396(2) 0.70749(2) 0.28551(2) 0.02619(9) Uani 1 1 d . . . . .
C71 C 0.7308(4) 0.7721(4) 0.2907(3) 0.0310(16) Uani 1 1 d . . . . .
C72 C 0.7246(4) 0.7556(4) 0.3497(3) 0.0304(16) Uani 1 1 d . . . . .
C73 C 0.7335(4) 0.6873(4) 0.3562(3) 0.0303(16) Uani 1 1 d . . . . .
C74 C 0.7442(4) 0.6626(4) 0.3023(3) 0.0286(16) Uani 1 1 d . . . . .
C75 C 0.7434(4) 0.7134(4) 0.2615(3) 0.0309(16) Uani 1 1 d . . . . .
C76 C 0.7569(4) 0.7098(5) 0.2014(4) 0.043(2) Uani 1 1 d . . . . .
H76A H 0.7344 0.7458 0.1776 0.064 Uiso 1 1 calc GR . . . .
H76B H 0.7386 0.6695 0.1826 0.064 Uiso 1 1 calc GR . . . .
H76C H 0.8065 0.7117 0.2046 0.064 Uiso 1 1 calc GR . . . .
C77 C 0.7638(4) 0.5942(4) 0.2927(4) 0.041(2) Uani 1 1 d . . . . .
H77A H 0.8137 0.5890 0.3069 0.062 Uiso 1 1 calc GR . . . .
H77B H 0.7503 0.5840 0.2505 0.062 Uiso 1 1 calc GR . . . .
H77C H 0.7403 0.5653 0.3145 0.062 Uiso 1 1 calc GR . . . .
C78 C 0.7334(4) 0.6482(4) 0.4101(4) 0.0393(19) Uani 1 1 d . . . . .
H78A H 0.7807 0.6424 0.4331 0.059 Uiso 1 1 calc GR . . . .
H78B H 0.7127 0.6064 0.3983 0.059 Uiso 1 1 calc GR . . . .
H78C H 0.7067 0.6704 0.4343 0.059 Uiso 1 1 calc GR . . . .
C79 C 0.7163(4) 0.8021(4) 0.3969(4) 0.041(2) Uani 1 1 d . . . . .
H79A H 0.7612 0.8206 0.4157 0.061 Uiso 1 1 calc GR . . . .
H79B H 0.6976 0.7798 0.4266 0.061 Uiso 1 1 calc GR . . . .
H79C H 0.6848 0.8364 0.3791 0.061 Uiso 1 1 calc GR . . . .
C80 C 0.7288(4) 0.8386(4) 0.2663(4) 0.043(2) Uani 1 1 d . . . . .
H80A H 0.6959 0.8644 0.2815 0.064 Uiso 1 1 calc GR . . . .
H80B H 0.7146 0.8370 0.2231 0.064 Uiso 1 1 calc GR . . . .
H80C H 0.7746 0.8579 0.2783 0.064 Uiso 1 1 calc GR . . . .
N81 N 0.5557(3) 0.7555(3) 0.2784(3) 0.0253(12) Uani 1 1 d . . . . .
C82 C 0.5456(4) 0.8169(4) 0.2956(4) 0.0361(18) Uani 1 1 d . . . . .
H82 H 0.5843 0.8426 0.3125 0.043 Uiso 1 1 calc R . . . .
C83 C 0.4823(4) 0.8414(4) 0.2891(4) 0.044(2) Uani 1 1 d . . . . .
H83 H 0.4766 0.8841 0.3010 0.053 Uiso 1 1 calc R . . . .
C84 C 0.4241(4) 0.8031(4) 0.2644(5) 0.050(2) Uani 1 1 d . . . . .
H84 H 0.3794 0.8209 0.2597 0.060 Uiso 1 1 calc R . . . .
N85 N 0.3608(3) 0.6954(4) 0.1240(3) 0.0416(17) Uani 1 1 d . . . . .
C86 C 0.3295(4) 0.6511(5) 0.0831(4) 0.041(2) Uani 1 1 d . . . . .
C87 C 0.2962(4) 0.5982(4) 0.1070(4) 0.040(2) Uani 1 1 d . . . . .
C88 C 0.2606(4) 0.5496(5) 0.0718(4) 0.049(2) Uani 1 1 d . . . . .
H88 H 0.2574 0.5488 0.0305 0.058 Uiso 1 1 calc R . . . .
C89 C 0.2300(4) 0.5025(5) 0.0983(5) 0.052(2) Uani 1 1 d . . . . .
H89 H 0.2053 0.4690 0.0751 0.062 Uiso 1 1 calc R . . . .
C90 C 0.2354(4) 0.5042(4) 0.1574(4) 0.046(2) Uani 1 1 d . . . . .
H90 H 0.2146 0.4718 0.1759 0.055 Uiso 1 1 calc R . . . .
C91 C 0.2714(4) 0.5538(4) 0.1904(4) 0.040(2) Uani 1 1 d . . . . .
H91 H 0.2748 0.5547 0.2317 0.048 Uiso 1 1 calc R . . . .
N92 N 0.3013(3) 0.6000(3) 0.1660(3) 0.0368(16) Uani 1 1 d . . . . .
C93 C 0.3306(5) 0.6589(5) 0.0240(5) 0.055(3) Uani 1 1 d . . . . .
H93 H 0.3105 0.6273 -0.0041 0.066 Uiso 1 1 calc R . . . .
C94 C 0.3605(5) 0.7124(6) 0.0059(5) 0.062(3) Uani 1 1 d . . . . .
H94 H 0.3603 0.7184 -0.0345 0.074 Uiso 1 1 calc R . . . .
C95 C 0.3903(5) 0.7564(6) 0.0469(5) 0.063(3) Uani 1 1 d . . . . .
H95 H 0.4116 0.7933 0.0356 0.076 Uiso 1 1 calc R . . . .
C96 C 0.3892(4) 0.7465(5) 0.1053(5) 0.056(3) Uani 1 1 d . . . . .
H96 H 0.4097 0.7778 0.1336 0.067 Uiso 1 1 calc R . . . .
S121 S 0.3458(4) 0.5568(3) 0.5805(3) 0.077(3) Uani 0.443(6) 1 d . U P A 2
O122 O 0.3624(6) 0.6236(3) 0.5913(5) 0.113(7) Uani 0.443(6) 1 d G U P A 2
O123 O 0.3647(6) 0.5296(5) 0.5295(3) 0.076(5) Uani 0.443(6) 1 d G U P A 2
O124 O 0.2799(4) 0.5370(5) 0.5894(5) 0.105(7) Uani 0.443(6) 1 d G U P A 2
C125 C 0.4067(4) 0.5172(4) 0.6425(3) 0.091(5) Uani 0.443(6) 1 d G U P A 2
F126 F 0.3996(6) 0.4536(3) 0.6405(5) 0.092(5) Uani 0.443(6) 1 d G U P A 2
F127 F 0.3975(7) 0.5364(6) 0.6948(3) 0.120(6) Uani 0.443(6) 1 d G U P A 2
F128 F 0.4722(4) 0.5298(6) 0.6421(5) 0.104(5) Uani 0.443(6) 1 d G U P A 2
S129 S 0.3826(3) 0.5425(3) 0.5893(2) 0.0725(19) Uani 0.557(6) 1 d . U P A 1
O130 O 0.3962(4) 0.4758(3) 0.6036(4) 0.079(4) Uani 0.557(6) 1 d G U P A 1
O131 O 0.3583(4) 0.5569(4) 0.5273(2) 0.068(4) Uani 0.557(6) 1 d G U P A 1
O132 O 0.4320(4) 0.5870(4) 0.6227(4) 0.109(6) Uani 0.557(6) 1 d G U P A 1
C133 C 0.3055(3) 0.5581(3) 0.6182(3) 0.092(5) Uani 0.557(6) 1 d G U P A 1
F134 F 0.2841(5) 0.6186(3) 0.6092(5) 0.133(6) Uani 0.557(6) 1 d G U P A 1
F135 F 0.3175(5) 0.5473(5) 0.6763(3) 0.116(5) Uani 0.557(6) 1 d G U P A 1
F136 F 0.2526(3) 0.5208(4) 0.5923(5) 0.098(4) Uani 0.557(6) 1 d G U P A 1
S105 S 0.92896(12) 0.61049(12) 0.92163(10) 0.0468(5) Uani 1 1 d . . . . .
O106 O 0.8720(4) 0.6135(4) 0.8715(3) 0.065(2) Uani 1 1 d . . . . .
O107 O 0.9826(4) 0.6576(4) 0.9233(3) 0.067(2) Uani 1 1 d . . . . .
O108 O 0.9101(4) 0.6015(4) 0.9766(3) 0.074(2) Uani 1 1 d . . . . .
C109 C 0.9738(6) 0.5384(6) 0.9103(5) 0.065(3) Uani 1 1 d . . . . .
F110 F 1.0301(4) 0.5300(4) 0.9523(4) 0.105(3) Uani 1 1 d . . . . .
F111 F 0.9893(5) 0.5392(5) 0.8575(4) 0.114(3) Uani 1 1 d . . . . .
F112 F 0.9331(4) 0.4868(4) 0.9122(4) 0.102(3) Uani 1 1 d . . . . .
S113 S 0.68257(13) 0.50307(10) 0.10459(9) 0.0508(6) Uani 1 1 d . U . . .
O114 O 0.7204(3) 0.5461(2) 0.14902(16) 0.129(4) Uani 1 1 d G U . . .
O115 O 0.7188(3) 0.48131(18) 0.06145(17) 0.074(2) Uani 1 1 d G U . . .
O116 O 0.61091(15) 0.5186(3) 0.0816(2) 0.154(5) Uani 1 1 d G U . . .
C117 C 0.6778(3) 0.42954(13) 0.14762(18) 0.103(4) Uani 1 1 d G U . . .
F118 F 0.6439(5) 0.38269(16) 0.1138(3) 0.207(6) Uani 1 1 d G U . . .
F119 F 0.6453(3) 0.4397(2) 0.1908(2) 0.089(2) Uani 1 1 d G U . . .
F120 F 0.7403(3) 0.4069(3) 0.1731(3) 0.223(6) Uani 1 1 d G U . . .
S97 S 0.09663(13) 0.58637(12) 0.32511(11) 0.0513(6) Uani 1 1 d . . . . .
O98 O 0.1404(5) 0.6380(4) 0.3179(4) 0.091(3) Uani 1 1 d . . . . .
O99 O 0.1095(4) 0.5617(3) 0.3841(3) 0.063(2) Uani 1 1 d . . . . .
O100 O 0.0257(4) 0.5949(4) 0.2938(3) 0.067(2) Uani 1 1 d . . . . .
C101 C 0.1265(9) 0.5242(6) 0.2850(5) 0.083(5) Uani 1 1 d . . . . .
F102 F 0.1156(6) 0.5371(4) 0.2278(3) 0.121(4) Uani 1 1 d . . . . .
F103 F 0.1913(5) 0.5100(6) 0.3064(4) 0.152(5) Uani 1 1 d . . . . .
F104 F 0.0903(8) 0.4713(4) 0.2873(4) 0.163(6) Uani 1 1 d . . . . .
O143 O 0.8189(3) 0.2426(6) 0.5427(4) 0.322(14) Uani 1 1 d . U . . .
C144 C 0.8709(3) 0.2057(6) 0.5801(5) 0.210(10) Uani 1 1 d G U . . .
H14A H 0.8866 0.2271 0.6188 0.252 Uiso 1 1 calc R . . . .
H14B H 0.9109 0.2012 0.5622 0.252 Uiso 1 1 calc R . . . .
C145 C 0.8419(4) 0.1402(6) 0.5884(6) 0.199(9) Uani 1 1 d G U . . .
H14C H 0.8328 0.1168 0.5510 0.298 Uiso 1 1 calc GR . . . .
H14D H 0.7990 0.1451 0.6013 0.298 Uiso 1 1 calc GR . . . .
H14E H 0.8752 0.1163 0.6184 0.298 Uiso 1 1 calc GR . . . .
C146 C 0.8407(3) 0.3052(7) 0.5320(4) 0.258(14) Uani 1 1 d G U . . .
H14F H 0.8801 0.3027 0.5131 0.310 Uiso 1 1 calc R . . . .
H14G H 0.8557 0.3286 0.5697 0.310 Uiso 1 1 calc R . . . .
C147 C 0.7812(3) 0.3400(7) 0.4917(4) 0.36(2) Uani 1 1 d G U . . .
H14H H 0.7410 0.3387 0.5089 0.534 Uiso 1 1 calc GR . . . .
H14I H 0.7700 0.3192 0.4529 0.534 Uiso 1 1 calc GR . . . .
H14J H 0.7941 0.3846 0.4873 0.534 Uiso 1 1 calc GR . . . .
N140 N 0.0891(2) 0.5577(3) 0.7623(3) 0.083(3) Uani 1 1 d G . . . .
C141 C 0.0953(2) 0.5084(3) 0.7855(2) 0.066(3) Uani 1 1 d G . . . .
C142 C 0.0991(2) 0.4462(3) 0.8157(3) 0.085(4) Uani 1 1 d G . . . .
H14K H 0.0599 0.4197 0.7963 0.128 Uiso 1 1 calc GR . . . .
H14L H 0.0979 0.4530 0.8570 0.128 Uiso 1 1 calc GR . . . .
H14M H 0.1420 0.4246 0.8138 0.128 Uiso 1 1 calc GR . . . .
N137 N 0.6011(2) 0.5618(3) 0.8812(3) 0.061(2) Uani 1 1 d G . . . .
C138 C 0.5794(2) 0.5287(3) 0.9100(2) 0.061(3) Uani 1 1 d G . . . .
C139 C 0.5520(2) 0.4815(3) 0.9449(2) 0.097(5) Uani 1 1 d G . . . .
H13A H 0.5452 0.4407 0.9237 0.145 Uiso 1 1 calc GR . . . .
H13B H 0.5079 0.4967 0.9511 0.145 Uiso 1 1 calc GR . . . .
H13C H 0.5845 0.4757 0.9832 0.145 Uiso 1 1 calc GR . . . .

loop_
_atom_site_aniso_label
_atom_site_aniso_U_11
_atom_site_aniso_U_22
_atom_site_aniso_U_33
_atom_site_aniso_U_23
_atom_site_aniso_U_13
_atom_site_aniso_U_12
Ru1 0.0241(3) 0.0306(3) 0.0231(3) -0.0004(2) 0.0079(2) -0.0002(2)
N2 0.023(3) 0.042(4) 0.019(3) -0.004(3) 0.005(2) 0.002(3)
C3 0.023(3) 0.037(4) 0.013(3) -0.001(3) 0.005(2) -0.004(3)
C4 0.026(3) 0.034(4) 0.021(4) 0.001(3) 0.009(3) -0.002(3)
N5 0.028(3) 0.033(4) 0.028(3) 0.002(3) 0.009(2) -0.001(3)
C6 0.031(4) 0.036(4) 0.038(5) -0.001(3) 0.012(3) -0.003(3)
C7 0.038(4) 0.030(4) 0.050(5) 0.003(4) 0.011(4) -0.006(3)
C8 0.033(4) 0.032(4) 0.038(5) 0.002(3) 0.011(3) 0.003(3)
N9 0.025(3) 0.030(3) 0.023(3) -0.002(2) 0.006(2) -0.004(2)
Ir10 0.02404(15) 0.03469(18) 0.02198(17) -0.00139(12) 0.00703(11) -0.00098(12)
C11 0.023(4) 0.056(5) 0.034(4) 0.013(4) 0.004(3) 0.001(3)
C12 0.021(3) 0.043(5) 0.036(4) 0.005(3) 0.006(3) 0.006(3)
C13 0.021(3) 0.045(5) 0.029(4) -0.002(3) 0.014(3) -0.005(3)
C14 0.025(4) 0.041(5) 0.029(4) -0.006(3) 0.007(3) -0.004(3)
C15 0.025(4) 0.054(5) 0.029(4) -0.002(4) 0.004(3) -0.006(3)
C16 0.037(5) 0.087(8) 0.028(5) 0.001(4) 0.006(4) -0.015(5)
C17 0.033(4) 0.048(5) 0.046(5) -0.012(4) 0.016(4) -0.010(4)
C18 0.040(4) 0.046(5) 0.028(4) 0.003(3) 0.013(3) 0.000(4)
C19 0.031(4) 0.045(5) 0.052(6) -0.003(4) 0.018(4) 0.005(3)
C20 0.034(4) 0.063(6) 0.046(5) 0.022(5) 0.002(4) 0.008(4)
N21 0.026(3) 0.034(3) 0.018(3) 0.001(2) 0.008(2) 0.002(2)
C22 0.035(4) 0.036(4) 0.024(4) -0.002(3) 0.013(3) 0.003(3)
C23 0.041(4) 0.027(4) 0.028(4) -0.003(3) 0.009(3) 0.004(3)
C24 0.032(4) 0.033(4) 0.030(4) -0.006(3) 0.009(3) -0.002(3)
N25 0.028(3) 0.033(3) 0.025(3) -0.003(3) 0.006(2) 0.000(3)
C26 0.033(4) 0.043(5) 0.035(5) 0.003(4) 0.012(3) -0.004(3)
C27 0.035(4) 0.042(5) 0.045(5) 0.004(4) 0.010(4) -0.008(4)
C28 0.033(4) 0.042(5) 0.046(5) 0.000(4) 0.006(4) -0.011(4)
C29 0.035(4) 0.039(5) 0.038(5) -0.003(4) -0.009(3) 0.001(3)
C30 0.033(4) 0.028(4) 0.031(4) 0.001(3) 0.004(3) 0.002(3)
C31 0.026(4) 0.039(4) 0.025(4) -0.006(3) 0.004(3) 0.001(3)
C32 0.046(5) 0.044(5) 0.026(4) -0.001(3) 0.006(3) 0.003(4)
C33 0.049(5) 0.052(5) 0.027(4) -0.010(4) 0.005(4) 0.005(4)
C34 0.046(5) 0.064(6) 0.027(5) 0.005(4) 0.017(4) 0.003(4)
C35 0.033(4) 0.055(5) 0.027(4) -0.001(4) 0.010(3) -0.001(4)
N36 0.031(3) 0.035(4) 0.027(3) -0.001(3) 0.009(3) -0.001(3)
N37 0.027(3) 0.030(3) 0.031(4) 0.003(3) 0.010(3) -0.001(2)
C38 0.036(4) 0.035(4) 0.034(4) -0.001(3) 0.012(3) 0.001(3)
C39 0.035(4) 0.032(4) 0.031(4) 0.002(3) 0.013(3) 0.002(3)
C40 0.045(5) 0.044(5) 0.027(4) -0.006(3) 0.014(3) 0.005(4)
C41 0.039(4) 0.048(5) 0.027(4) -0.002(3) 0.011(3) -0.004(4)
C42 0.028(4) 0.039(5) 0.030(4) 0.002(3) 0.005(3) -0.002(3)
C43 0.027(4) 0.040(5) 0.030(4) 0.000(3) 0.009(3) 0.003(3)
N44 0.025(3) 0.032(3) 0.025(3) -0.003(3) 0.003(2) -0.001(2)
C45 0.058(6) 0.049(6) 0.036(5) -0.002(4) 0.011(4) 0.017(4)
C46 0.070(6) 0.042(5) 0.043(6) -0.002(4) 0.020(5) 0.023(5)
C47 0.051(5) 0.032(4) 0.041(5) 0.001(4) 0.002(4) 0.010(4)
C48 0.037(4) 0.036(4) 0.033(4) 0.004(3) 0.009(3) -0.001(3)
Ru49 0.0268(3) 0.0312(3) 0.0445(4) -0.0007(3) 0.0081(2) -0.0021(2)
N50 0.023(3) 0.041(4) 0.087(6) -0.010(4) 0.008(4) -0.004(3)
C51 0.039(5) 0.060(7) 0.083(8) -0.033(6) 0.025(5) -0.018(5)
C52 0.047(6) 0.082(8) 0.058(7) -0.031(6) 0.023(5) -0.035(5)
C53 0.098(11) 0.141(15) 0.068(9) -0.048(9) 0.052(8) -0.065(11)
C54 0.126(15) 0.174(19) 0.051(9) -0.032(10) 0.035(9) -0.113(15)
C55 0.118(13) 0.097(11) 0.053(8) 0.015(7) -0.007(8) -0.061(10)
C56 0.058(6) 0.064(7) 0.048(6) 0.010(5) -0.003(5) -0.024(5)
N57 0.045(4) 0.052(5) 0.052(5) -0.004(4) 0.011(4) -0.021(4)
C58 0.048(7) 0.096(10) 0.128(13) -0.064(10) 0.041(7) -0.026(7)
C59 0.048(7) 0.074(9) 0.158(16) -0.049(10) 0.016(9) 0.001(6)
C60 0.040(6) 0.059(8) 0.148(14) -0.037(8) -0.002(7) 0.008(5)
C61 0.035(5) 0.050(6) 0.108(10) -0.003(6) -0.006(6) 0.004(4)
N62 0.031(3) 0.028(4) 0.045(4) 0.000(3) 0.009(3) -0.001(3)
C63 0.024(4) 0.035(4) 0.034(4) 0.004(3) 0.010(3) 0.001(3)
C64 0.025(4) 0.035(4) 0.036(4) -0.003(3) 0.003(3) 0.005(3)
N65 0.030(3) 0.031(4) 0.042(4) -0.004(3) 0.003(3) 0.000(3)
C66 0.037(5) 0.045(6) 0.129(11) -0.035(7) -0.002(6) 0.011(4)
C67 0.046(6) 0.036(6) 0.222(18) -0.052(9) -0.005(9) 0.010(5)
C68 0.036(5) 0.047(6) 0.122(11) -0.036(6) 0.006(6) -0.006(4)
N69 0.031(3) 0.035(4) 0.048(4) -0.006(3) 0.005(3) 0.001(3)
Ir70 0.02547(16) 0.03201(18) 0.02107(16) -0.00159(12) 0.00542(11) 0.00179(12)
C71 0.022(3) 0.041(5) 0.027(4) 0.001(3) 0.001(3) -0.002(3)
C72 0.023(3) 0.048(5) 0.019(4) -0.006(3) 0.004(3) 0.002(3)
C73 0.023(3) 0.037(4) 0.029(4) -0.005(3) 0.003(3) 0.003(3)
C74 0.026(3) 0.038(4) 0.020(4) -0.001(3) 0.002(3) 0.006(3)
C75 0.023(3) 0.042(5) 0.027(4) -0.004(3) 0.004(3) -0.001(3)
C76 0.037(4) 0.061(6) 0.034(5) -0.004(4) 0.016(3) -0.004(4)
C77 0.035(4) 0.042(5) 0.042(5) -0.004(4) -0.002(4) 0.009(4)
C78 0.042(5) 0.046(5) 0.030(4) 0.000(4) 0.007(3) 0.001(4)
C79 0.039(4) 0.048(5) 0.035(5) -0.015(4) 0.007(3) 0.004(4)
C80 0.028(4) 0.046(5) 0.052(5) 0.007(4) 0.003(4) -0.005(3)
N81 0.026(3) 0.028(3) 0.024(3) -0.001(2) 0.009(2) 0.000(2)
C82 0.035(4) 0.037(5) 0.036(5) -0.001(3) 0.008(3) -0.004(3)
C83 0.038(4) 0.031(5) 0.062(6) -0.012(4) 0.011(4) 0.000(3)
C84 0.031(4) 0.036(5) 0.084(7) -0.009(5) 0.014(4) 0.003(3)
N85 0.027(3) 0.045(4) 0.051(5) 0.008(3) 0.005(3) 0.002(3)
C86 0.029(4) 0.052(5) 0.042(5) 0.003(4) 0.007(3) 0.006(4)
C87 0.029(4) 0.039(5) 0.052(6) -0.003(4) 0.006(4) 0.005(3)
C88 0.036(5) 0.061(6) 0.047(6) -0.009(5) 0.007(4) -0.001(4)
C89 0.033(5) 0.049(6) 0.069(7) -0.022(5) 0.004(4) 0.003(4)
C90 0.036(5) 0.036(5) 0.061(6) 0.004(4) 0.001(4) -0.003(4)
C91 0.028(4) 0.041(5) 0.050(5) 0.003(4) 0.007(4) -0.002(3)
N92 0.028(3) 0.034(4) 0.045(4) 0.003(3) 0.002(3) -0.002(3)
C93 0.041(5) 0.069(7) 0.054(6) 0.010(5) 0.010(4) 0.002(5)
C94 0.038(5) 0.097(9) 0.049(6) 0.024(6) 0.010(4) 0.006(5)
C95 0.038(5) 0.078(8) 0.069(7) 0.033(6) 0.004(5) -0.011(5)
C96 0.030(5) 0.059(6) 0.070(7) 0.015(5) -0.006(4) -0.009(4)
S121 0.117(7) 0.056(4) 0.065(4) -0.010(3) 0.035(4) -0.037(4)
O122 0.148(17) 0.063(7) 0.128(15) -0.013(7) 0.033(12) -0.037(7)
O123 0.087(12) 0.078(12) 0.060(8) -0.007(7) 0.014(7) -0.016(9)
O124 0.120(9) 0.074(13) 0.134(16) 0.002(11) 0.052(9) -0.030(8)
C125 0.124(10) 0.071(8) 0.073(8) -0.003(6) 0.015(7) -0.044(6)
F126 0.129(12) 0.074(7) 0.076(10) -0.001(6) 0.029(9) -0.042(7)
F127 0.194(16) 0.096(11) 0.071(8) -0.003(7) 0.030(9) -0.026(10)
F128 0.118(9) 0.089(11) 0.095(11) 0.025(8) 0.008(7) -0.043(7)
S129 0.085(4) 0.072(4) 0.070(4) -0.024(3) 0.038(3) -0.025(3)
O130 0.085(9) 0.080(6) 0.089(10) -0.013(6) 0.057(8) -0.006(6)
O131 0.080(9) 0.063(9) 0.073(6) -0.020(5) 0.044(5) -0.023(6)
O132 0.123(10) 0.106(10) 0.106(10) -0.030(8) 0.044(8) -0.058(9)
C133 0.118(8) 0.063(8) 0.123(9) -0.023(7) 0.084(7) -0.016(6)
F134 0.180(13) 0.069(7) 0.197(14) -0.005(7) 0.136(11) 0.004(7)
F135 0.163(12) 0.085(9) 0.129(9) -0.020(6) 0.093(8) -0.027(8)
F136 0.110(8) 0.052(7) 0.148(11) 0.009(7) 0.061(8) -0.003(6)
S105 0.0527(13) 0.0487(13) 0.0414(13) -0.0023(10) 0.0158(10) -0.0051(10)
O106 0.048(4) 0.069(5) 0.074(5) 0.022(4) 0.006(4) -0.008(3)
O107 0.067(5) 0.068(5) 0.067(5) -0.002(4) 0.015(4) -0.018(4)
O108 0.083(6) 0.093(6) 0.058(5) -0.014(4) 0.040(4) -0.018(5)
C109 0.070(8) 0.055(7) 0.070(8) 0.001(6) 0.018(6) 0.012(6)
F110 0.067(5) 0.117(7) 0.127(7) 0.019(6) 0.015(5) 0.028(5)
F111 0.132(8) 0.130(8) 0.103(7) -0.023(5) 0.076(6) 0.016(6)
F112 0.106(6) 0.059(5) 0.136(8) -0.001(5) 0.016(5) 0.002(4)
S113 0.0689(15) 0.0444(13) 0.0407(12) 0.0000(10) 0.0161(11) 0.0030(11)
O114 0.213(10) 0.121(7) 0.070(6) -0.036(5) 0.068(6) -0.084(7)
O115 0.113(6) 0.061(5) 0.061(5) -0.006(4) 0.049(4) -0.011(4)
O116 0.119(6) 0.225(13) 0.118(9) 0.038(8) 0.031(5) 0.066(7)
C117 0.177(9) 0.052(5) 0.118(7) 0.020(5) 0.115(7) 0.020(5)
F118 0.378(14) 0.117(7) 0.185(9) -0.041(6) 0.184(9) -0.093(9)
F119 0.118(6) 0.074(5) 0.099(5) 0.010(4) 0.073(5) -0.008(4)
F120 0.241(10) 0.239(13) 0.233(12) 0.133(9) 0.144(8) 0.112(8)
S97 0.0594(14) 0.0496(14) 0.0474(14) 0.0039(11) 0.0174(11) 0.0045(11)
O98 0.081(6) 0.088(6) 0.090(6) 0.036(5) -0.008(5) -0.040(5)
O99 0.088(6) 0.058(5) 0.046(4) 0.012(3) 0.021(4) 0.023(4)
O100 0.052(4) 0.098(6) 0.052(4) 0.001(4) 0.013(3) 0.013(4)
C101 0.146(14) 0.052(7) 0.058(8) 0.026(6) 0.041(8) 0.048(8)
F102 0.221(11) 0.099(6) 0.060(5) 0.026(4) 0.069(6) 0.075(7)
F103 0.143(9) 0.233(13) 0.104(7) 0.058(8) 0.076(6) 0.126(9)
F104 0.346(19) 0.048(5) 0.111(8) 0.002(5) 0.084(9) -0.004(8)
O143 0.123(12) 0.38(2) 0.44(3) -0.024(19) 0.016(16) -0.103(14)
C144 0.073(11) 0.36(2) 0.20(2) -0.096(17) 0.041(12) -0.080(12)
C145 0.078(11) 0.36(2) 0.149(17) -0.114(16) 0.017(11) -0.095(13)
C146 0.110(15) 0.35(2) 0.34(3) -0.07(2) 0.105(17) -0.070(15)
C147 0.16(2) 0.37(3) 0.49(5) -0.02(3) -0.01(3) -0.11(2)
N140 0.097(8) 0.092(8) 0.055(6) 0.025(6) 0.007(6) -0.007(6)
C141 0.068(7) 0.082(9) 0.047(6) 0.013(6) 0.013(5) 0.010(6)
C142 0.082(9) 0.093(10) 0.084(10) 0.033(8) 0.026(7) 0.024(7)
N137 0.064(6) 0.045(5) 0.065(6) -0.007(4) -0.003(5) 0.002(4)
C138 0.063(7) 0.068(8) 0.050(6) -0.007(5) 0.011(5) 0.022(6)
C139 0.090(10) 0.129(13) 0.092(11) 0.037(9) 0.061(8) 0.041(9)

loop_
_atom_type_symbol
_atom_type_description
_atom_type_scat_dispersion_real
_atom_type_scat_dispersion_imag
_atom_type_scat_source
C C 0.0181 0.0091 'International Tables Vol C Tables 4.2.6.8 and 6.1.1.4'
H H 0.0000 0.0000 'International Tables Vol C Tables 4.2.6.8 and 6.1.1.4'
F F 0.0727 0.0534 'International Tables Vol C Tables 4.2.6.8 and 6.1.1.4'
Ir Ir -4.7710 6.5667 'International Tables Vol C Tables 4.2.6.8 and 6.1.1.4'
N N 0.0311 0.0180 'International Tables Vol C Tables 4.2.6.8 and 6.1.1.4'
O O 0.0492 0.0322 'International Tables Vol C Tables 4.2.6.8 and 6.1.1.4'
Ru Ru 0.0552 3.2960 'International Tables Vol C Tables 4.2.6.8 and 6.1.1.4'
S S 0.3331 0.5567 'International Tables Vol C Tables 4.2.6.8 and 6.1.1.4'

loop_
_geom_angle_atom_site_label_1
_geom_angle_atom_site_label_2
_geom_angle_atom_site_label_3
_geom_angle
N9 Ru1 N2 81.4(2)
N25 Ru1 N2 93.1(2)
N25 Ru1 N9 172.1(2)
N25 Ru1 N36 78.7(2)
N25 Ru1 N37 91.8(2)
N25 Ru1 N44 96.1(2)
N36 Ru1 N2 89.9(2)
N36 Ru1 N9 95.5(2)
N36 Ru1 N44 172.4(2)
N37 Ru1 N2 173.2(2)
N37 Ru1 N9 94.1(2)
N37 Ru1 N36 95.7(3)
N37 Ru1 N44 78.8(2)
N44 Ru1 N2 95.9(2)
N44 Ru1 N9 90.1(2)
C3 N2 Ru1 108.9(5)
C24 N2 Ru1 133.2(5)
C24 N2 C3 117.9(6)
N2 C3 N21 124.9(7)
C4 C3 N2 120.0(7)
C4 C3 N21 115.1(6)
C3 C4 N5 114.8(6)
N9 C4 C3 119.2(6)
N9 C4 N5 126.0(7)
C4 N5 Ir10 115.5(5)
C6 N5 C4 114.8(6)
C6 N5 Ir10 129.7(5)
N5 C6 H6 119.1
N5 C6 C7 121.8(7)
C7 C6 H6 119.1
C6 C7 H7 120.6
C6 C7 C8 118.8(8)
C8 C7 H7 120.6
C7 C8 H8 119.4
N9 C8 C7 121.2(7)
N9 C8 H8 119.4
C4 N9 Ru1 110.4(5)
C8 N9 Ru1 132.2(5)
C8 N9 C4 117.3(6)
N5 Ir10 C11 160.4(3)
N5 Ir10 C12 156.0(3)
N5 Ir10 C13 120.2(3)
N5 Ir10 C14 107.0(3)
N5 Ir10 C15 124.0(3)
C11 Ir10 C12 38.4(3)
C11 Ir10 C13 64.7(3)
C11 Ir10 C14 64.2(3)
C11 Ir10 C15 38.2(3)
C13 Ir10 C12 38.8(3)
C13 Ir10 C14 38.2(3)
C14 Ir10 C12 64.1(3)
C15 Ir10 C12 64.1(3)
C15 Ir10 C13 64.4(3)
C15 Ir10 C14 38.4(3)
N21 Ir10 N5 79.3(3)
N21 Ir10 C11 109.3(3)
N21 Ir10 C12 111.0(3)
N21 Ir10 C13 140.3(3)
N21 Ir10 C14 173.4(3)
N21 Ir10 C15 136.2(3)
C12 C11 Ir10 71.1(4)
C12 C11 C20 125.3(9)
C15 C11 Ir10 70.9(5)
C15 C11 C12 108.1(7)
C15 C11 C20 126.3(8)
C20 C11 Ir10 128.0(6)
C11 C12 Ir10 70.6(4)
C11 C12 C13 107.9(7)
C11 C12 C19 126.4(8)
C13 C12 Ir10 70.4(4)
C13 C12 C19 125.7(7)
C19 C12 Ir10 126.1(5)
C12 C13 Ir10 70.8(4)
C12 C13 C18 126.4(7)
C14 C13 Ir10 71.1(4)
C14 C13 C12 107.3(7)
C14 C13 C18 126.2(7)
C18 C13 Ir10 126.0(5)
C13 C14 Ir10 70.7(4)
C13 C14 C15 108.5(7)
C13 C14 C17 125.1(7)
C15 C14 Ir10 70.6(4)
C15 C14 C17 126.2(7)
C17 C14 Ir10 128.3(5)
C11 C15 Ir10 70.9(4)
C11 C15 C14 108.2(7)
C11 C15 C16 124.9(8)
C14 C15 Ir10 71.0(4)
C14 C15 C16 126.9(8)
C16 C15 Ir10 125.5(6)
C15 C16 H16A 109.5
C15 C16 H16B 109.5
C15 C16 H16C 109.5
H16A C16 H16B 109.5
H16A C16 H16C 109.5
H16B C16 H16C 109.5
C14 C17 H17A 109.5
C14 C17 H17B 109.5
C14 C17 H17C 109.5
H17A C17 H17B 109.5
H17A C17 H17C 109.5
H17B C17 H17C 109.5
C13 C18 H18A 109.5
C13 C18 H18B 109.5
C13 C18 H18C 109.5
H18A C18 H18B 109.5
H18A C18 H18C 109.5
H18B C18 H18C 109.5
C12 C19 H19A 109.5
C12 C19 H19B 109.5
C12 C19 H19C 109.5
H19A C19 H19B 109.5
H19A C19 H19C 109.5
H19B C19 H19C 109.5
C11 C20 H20A 109.5
C11 C20 H20B 109.5
C11 C20 H20C 109.5
H20A C20 H20B 109.5
H20A C20 H20C 109.5
H20B C20 H20C 109.5
C3 N21 Ir10 115.4(5)
C22 N21 C3 114.1(6)
C22 N21 Ir10 130.5(5)
N21 C22 H22 118.4
C23 C22 N21 123.2(7)
C23 C22 H22 118.4
C22 C23 H23 120.5
C22 C23 C24 118.9(7)
C24 C23 H23 120.5
N2 C24 C23 120.9(7)
N2 C24 H24 119.5
C23 C24 H24 119.5
C26 N25 Ru1 125.2(5)
C26 N25 C30 118.4(7)
C30 N25 Ru1 116.3(5)
N25 C26 H26 118.8
N25 C26 C27 122.4(8)
C27 C26 H26 118.8
C26 C27 H27 120.7
C28 C27 C26 118.6(8)
C28 C27 H27 120.7
C27 C28 H28 119.5
C27 C28 C29 121.0(8)
C29 C28 H28 119.5
C28 C29 H29 120.9
C28 C29 C30 118.1(8)
C30 C29 H29 120.9
N25 C30 C29 121.5(7)
N25 C30 C31 114.3(7)
C29 C30 C31 124.1(7)
C32 C31 C30 124.0(7)
N36 C31 C30 114.9(6)
N36 C31 C32 121.0(8)
C31 C32 H32 119.9
C33 C32 C31 120.1(8)
C33 C32 H32 119.9
C32 C33 H33 119.9
C32 C33 C34 120.1(8)
C34 C33 H33 119.9
C33 C34 H34 121.2
C33 C34 C35 117.5(8)
C35 C34 H34 121.2
C34 C35 H35 118.3
N36 C35 C34 123.5(8)
N36 C35 H35 118.3
C31 N36 Ru1 115.6(5)
C35 N36 Ru1 126.7(5)
C35 N36 C31 117.7(7)
C38 N37 Ru1 115.5(5)
C48 N37 Ru1 126.8(5)
C48 N37 C38 117.7(7)
N37 C38 C39 115.0(7)
N37 C38 C45 121.9(8)
C45 C38 C39 123.0(8)
C40 C39 C38 123.1(7)
N44 C39 C38 115.1(7)
N44 C39 C40 121.8(7)
C39 C40 H40 120.9
C41 C40 C39 118.2(8)
C41 C40 H40 120.9
C40 C41 H41 120.2
C40 C41 C42 119.5(8)
C42 C41 H41 120.2
C41 C42 H42 120.3
C43 C42 C41 119.4(8)
C43 C42 H42 120.3
C42 C43 H43 118.7
N44 C43 C42 122.6(7)
N44 C43 H43 118.7
C39 N44 Ru1 115.5(5)
C43 N44 Ru1 126.2(5)
C43 N44 C39 118.3(7)
C38 C45 H45 120.2
C46 C45 C38 119.6(9)
C46 C45 H45 120.2
C45 C46 H46 120.7
C45 C46 C47 118.5(8)
C47 C46 H46 120.7
C46 C47 H47 120.9
C48 C47 C46 118.2(8)
C48 C47 H47 120.9
N37 C48 C47 124.0(8)
N37 C48 H48 118.0
C47 C48 H48 118.0
N50 Ru49 N62 90.8(3)
N50 Ru49 N69 171.0(3)
N50 Ru49 N85 96.7(3)
N50 Ru49 N92 95.2(3)
N57 Ru49 N50 79.3(4)
N57 Ru49 N62 89.3(3)
N57 Ru49 N69 95.3(3)
N57 Ru49 N85 173.6(3)
N57 Ru49 N92 96.0(3)
N69 Ru49 N62 81.8(3)
N85 Ru49 N62 95.8(3)
N85 Ru49 N69 89.2(3)
N92 Ru49 N62 172.6(3)
N92 Ru49 N69 92.6(3)
N92 Ru49 N85 79.3(3)
C51 N50 Ru49 114.2(7)
C61 N50 Ru49 126.2(8)
C61 N50 C51 119.2(10)
N50 C51 C52 116.2(9)
N50 C51 C58 120.1(13)
C58 C51 C52 123.6(13)
C53 C52 C51 125.4(13)
N57 C52 C51 115.0(10)
N57 C52 C53 119.6(14)
C52 C53 H53 119.3
C52 C53 C54 121.5(16)
C54 C53 H53 119.3
C53 C54 H54 120.8
C55 C54 C53 118.5(15)
C55 C54 H54 120.8
C54 C55 H55 119.9
C54 C55 C56 120.2(16)
C56 C55 H55 119.9
C55 C56 H56 119.1
N57 C56 C55 121.8(13)
N57 C56 H56 119.1
C52 N57 Ru49 114.8(8)
C56 N57 Ru49 126.7(8)
C56 N57 C52 118.4(10)
C51 C58 H58 121.1
C59 C58 C51 117.8(14)
C59 C58 H58 121.1
C58 C59 H59 119.6
C60 C59 C58 120.7(13)
C60 C59 H59 119.6
C59 C60 H60 120.6
C59 C60 C61 118.8(15)
C61 C60 H60 120.6
N50 C61 C60 123.3(14)
N50 C61 H61 118.4
C60 C61 H61 118.4
C63 N62 Ru49 108.9(5)
C84 N62 Ru49 134.5(6)
C84 N62 C63 116.5(7)
C64 C63 N62 119.3(7)
C64 C63 N81 115.6(6)
N81 C63 N62 125.1(7)
C63 C64 N65 113.8(7)
N69 C64 C63 120.0(7)
N69 C64 N65 126.2(7)
C64 N65 Ir70 116.6(5)
C66 N65 C64 113.7(7)
C66 N65 Ir70 129.8(6)
N65 C66 H66 119.2
C67 C66 N65 121.7(9)
C67 C66 H66 119.2
C66 C67 H67 120.4
C66 C67 C68 119.2(10)
C68 C67 H67 120.4
C67 C68 H68 119.1
N69 C68 C67 121.7(9)
N69 C68 H68 119.1
C64 N69 Ru49 110.0(5)
C68 N69 Ru49 132.6(6)
C68 N69 C64 117.3(7)
N65 Ir70 C71 156.6(3)
N65 Ir70 C72 159.8(3)
N65 Ir70 C73 123.3(3)
N65 Ir70 C74 107.3(3)
N65 Ir70 C75 120.9(3)
N65 Ir70 N81 78.5(3)
C71 Ir70 C75 38.9(3)
C72 Ir70 C71 39.0(3)
C72 Ir70 C75 65.1(3)
C73 Ir70 C71 64.8(3)
C73 Ir70 C72 38.8(3)
C73 Ir70 C75 64.5(3)
C74 Ir70 C71 64.3(3)
C74 Ir70 C72 64.5(3)
C74 Ir70 C73 38.3(3)
C74 Ir70 C75 38.1(3)
N81 Ir70 C71 111.7(3)
N81 Ir70 C72 108.8(3)
N81 Ir70 C73 135.6(3)
N81 Ir70 C74 173.2(3)
N81 Ir70 C75 141.8(3)
C72 C71 Ir70 70.1(4)
C72 C71 C75 107.8(7)
C72 C71 C80 125.5(8)
C75 C71 Ir70 71.0(4)
C75 C71 C80 126.7(7)
C80 C71 Ir70 127.1(5)
C71 C72 Ir70 70.9(4)
C71 C72 C79 125.9(8)
C73 C72 Ir70 70.5(4)
C73 C72 C71 107.4(7)
C73 C72 C79 126.5(7)
C79 C72 Ir70 127.6(5)
C72 C73 Ir70 70.6(4)
C72 C73 C78 127.0(7)
C74 C73 Ir70 70.7(4)
C74 C73 C72 107.9(7)
C74 C73 C78 125.1(7)
C78 C73 Ir70 125.4(5)
C73 C74 Ir70 71.0(4)
C73 C74 C75 109.9(7)
C73 C74 C77 124.8(7)
C75 C74 Ir70 72.0(4)
C75 C74 C77 124.7(7)
C77 C74 Ir70 130.1(5)
C71 C75 Ir70 70.2(4)
C71 C75 C76 124.9(8)
C74 C75 Ir70 69.9(4)
C74 C75 C71 107.0(7)
C74 C75 C76 127.9(8)
C76 C75 Ir70 127.9(5)
C75 C76 H76A 109.5
C75 C76 H76B 109.5
C75 C76 H76C 109.5
H76A C76 H76B 109.5
H76A C76 H76C 109.5
H76B C76 H76C 109.5
C74 C77 H77A 109.5
C74 C77 H77B 109.5
C74 C77 H77C 109.5
H77A C77 H77B 109.5
H77A C77 H77C 109.5
H77B C77 H77C 109.5
C73 C78 H78A 109.5
C73 C78 H78B 109.5
C73 C78 H78C 109.5
H78A C78 H78B 109.5
H78A C78 H78C 109.5
H78B C78 H78C 109.5
C72 C79 H79A 109.5
C72 C79 H79B 109.5
C72 C79 H79C 109.5
H79A C79 H79B 109.5
H79A C79 H79C 109.5
H79B C79 H79C 109.5
C71 C80 H80A 109.5
C71 C80 H80B 109.5
C71 C80 H80C 109.5
H80A C80 H80B 109.5
H80A C80 H80C 109.5
H80B C80 H80C 109.5
C63 N81 Ir70 115.5(5)
C82 N81 C63 115.3(6)
C82 N81 Ir70 129.1(5)
N81 C82 H82 119.2
C83 C82 N81 121.7(8)
C83 C82 H82 119.2
C82 C83 H83 120.2
C82 C83 C84 119.6(8)
C84 C83 H83 120.2
N62 C84 C83 121.8(8)
N62 C84 H84 119.1
C83 C84 H84 119.1
C86 N85 Ru49 114.8(6)
C96 N85 Ru49 126.7(7)
C96 N85 C86 118.4(9)
N85 C86 C87 114.8(8)
N85 C86 C93 119.8(9)
C93 C86 C87 125.3(9)
C88 C87 C86 122.9(9)
N92 C87 C86 115.6(8)
N92 C87 C88 121.6(9)
C87 C88 H88 120.7
C89 C88 C87 118.5(9)
C89 C88 H88 120.7
C88 C89 H89 120.0
C90 C89 C88 119.9(9)
C90 C89 H89 120.0
C89 C90 H90 120.4
C89 C90 C91 119.3(9)
C91 C90 H90 120.4
C90 C91 H91 118.9
N92 C91 C90 122.2(9)
N92 C91 H91 118.9
C87 N92 Ru49 115.0(6)
C91 N92 Ru49 126.3(6)
C91 N92 C87 118.6(8)
C86 C93 H93 119.8
C94 C93 C86 120.4(11)
C94 C93 H93 119.8
C93 C94 H94 120.5
C95 C94 C93 119.0(10)
C95 C94 H94 120.5
C94 C95 H95 120.5
C94 C95 C96 119.0(10)
C96 C95 H95 120.5
N85 C96 C95 123.3(10)
N85 C96 H96 118.3
C95 C96 H96 118.3
O122 S121 O123 115.5
O122 S121 O124 115.6
O122 S121 C125 102.4
O123 S121 C125 102.4
O124 S121 O123 115.5
O124 S121 C125 102.4
F126 C125 S121 111.9
F126 C125 F128 106.9
F127 C125 S121 111.9
F127 C125 F126 107.0
F127 C125 F128 107.0
F128 C125 S121 111.9
O130 S129 C133 102.4
O131 S129 O130 115.6
O131 S129 O132 115.5
O131 S129 C133 102.4
O132 S129 O130 115.5
O132 S129 C133 102.3
F134 C133 S129 111.9
F134 C133 F135 107.0
F134 C133 F136 107.0
F135 C133 S129 111.8
F135 C133 F136 107.0
F136 C133 S129 111.8
O106 S105 O107 115.8(5)
O106 S105 O108 114.2(5)
O106 S105 C109 104.2(5)
O107 S105 C109 100.4(5)
O108 S105 O107 114.5(5)
O108 S105 C109 105.5(6)
F110 C109 S105 111.7(9)
F110 C109 F111 110.0(11)
F110 C109 F112 106.5(10)
F111 C109 S105 110.8(8)
F111 C109 F112 108.0(11)
F112 C109 S105 109.6(8)
O114 S113 O115 115.5
O114 S113 O116 115.6
O114 S113 C117 102.4
O115 S113 C117 102.4
O116 S113 O115 115.5
O116 S113 C117 102.4
F118 C117 S113 111.9
F118 C117 F119 106.9
F118 C117 F120 107.0
F119 C117 S113 111.8
F120 C117 S113 111.9
F120 C117 F119 107.0
O98 S97 O99 114.1(5)
O98 S97 O100 113.9(5)
O98 S97 C101 101.5(7)
O99 S97 O100 117.5(5)
O99 S97 C101 103.6(5)
O100 S97 C101 103.6(6)
F102 C101 S97 112.5(7)
F102 C101 F104 104.4(13)
F103 C101 S97 112.9(11)
F103 C101 F102 110.1(12)
F103 C101 F104 107.1(11)
F104 C101 S97 109.3(11)
C144 O143 C146 113.5
O143 C144 H14A 109.9
O143 C144 H14B 109.9
O143 C144 C145 108.8
H14A C144 H14B 108.3
C145 C144 H14A 109.9
C145 C144 H14B 109.9
C144 C145 H14C 109.5
C144 C145 H14D 109.5
C144 C145 H14E 109.5
H14C C145 H14D 109.5
H14C C145 H14E 109.5
H14D C145 H14E 109.5
O143 C146 H14F 109.9
O143 C146 H14G 109.9
O143 C146 C147 108.8
H14F C146 H14G 108.3
C147 C146 H14F 109.9
C147 C146 H14G 109.9
C146 C147 H14H 109.5
C146 C147 H14I 109.5
C146 C147 H14J 109.5
H14H C147 H14I 109.5
H14H C147 H14J 109.5
H14I C147 H14J 109.5
N140 C141 C142 176.6
C141 C142 H14K 109.5
C141 C142 H14L 109.5
C141 C142 H14M 109.5
H14K C142 H14L 109.5
H14K C142 H14M 109.5
H14L C142 H14M 109.5
N137 C138 C139 175.7
C138 C139 H13A 109.5
C138 C139 H13B 109.5
C138 C139 H13C 109.5
H13A C139 H13B 109.5
H13A C139 H13C 109.5
H13B C139 H13C 109.5

loop_
_geom_bond_atom_site_label_1
_geom_bond_atom_site_label_2
_geom_bond_distance
Ru1 N2 2.089(6)
Ru1 N9 2.081(6)
Ru1 N25 2.050(6)
Ru1 N36 2.056(6)
Ru1 N37 2.052(6)
Ru1 N44 2.061(6)
N2 C3 1.383(9)
N2 C24 1.305(10)
C3 C4 1.366(11)
C3 N21 1.400(9)
C4 N5 1.395(9)
C4 N9 1.358(9)
N5 C6 1.367(10)
N5 Ir10 1.998(6)
C6 H6 0.9500
C6 C7 1.376(11)
C7 H7 0.9500
C7 C8 1.422(11)
C8 H8 0.9500
C8 N9 1.317(10)
Ir10 C11 2.183(8)
Ir10 C12 2.190(7)
Ir10 C13 2.184(7)
Ir10 C14 2.189(7)
Ir10 C15 2.183(7)
Ir10 N21 1.989(6)
C11 C12 1.437(11)
C11 C15 1.427(12)
C11 C20 1.492(12)
C12 C13 1.455(11)
C12 C19 1.486(12)
C13 C14 1.430(11)
C13 C18 1.483(11)
C14 C15 1.440(11)
C14 C17 1.497(11)
C15 C16 1.476(11)
C16 H16A 0.9800
C16 H16B 0.9800
C16 H16C 0.9800
C17 H17A 0.9800
C17 H17B 0.9800
C17 H17C 0.9800
C18 H18A 0.9800
C18 H18B 0.9800
C18 H18C 0.9800
C19 H19A 0.9800
C19 H19B 0.9800
C19 H19C 0.9800
C20 H20A 0.9800
C20 H20B 0.9800
C20 H20C 0.9800
N21 C22 1.375(10)
C22 H22 0.9500
C22 C23 1.348(11)
C23 H23 0.9500
C23 C24 1.431(10)
C24 H24 0.9500
N25 C26 1.350(10)
N25 C30 1.356(10)
C26 H26 0.9500
C26 C27 1.391(11)
C27 H27 0.9500
C27 C28 1.350(12)
C28 H28 0.9500
C28 C29 1.384(12)
C29 H29 0.9500
C29 C30 1.399(11)
C30 C31 1.471(11)
C31 C32 1.386(11)
C31 N36 1.361(10)
C32 H32 0.9500
C32 C33 1.367(12)
C33 H33 0.9500
C33 C34 1.381(12)
C34 H34 0.9500
C34 C35 1.384(11)
C35 H35 0.9500
C35 N36 1.359(10)
N37 C38 1.361(10)
N37 C48 1.343(10)
C38 C39 1.460(11)
C38 C45 1.402(11)
C39 C40 1.405(11)
C39 N44 1.353(10)
C40 H40 0.9500
C40 C41 1.377(12)
C41 H41 0.9500
C41 C42 1.386(11)
C42 H42 0.9500
C42 C43 1.363(11)
C43 H43 0.9500
C43 N44 1.346(10)
C45 H45 0.9500
C45 C46 1.384(12)
C46 H46 0.9500
C46 C47 1.413(13)
C47 H47 0.9500
C47 C48 1.383(11)
C48 H48 0.9500
Ru49 N50 2.054(7)
Ru49 N57 2.047(8)
Ru49 N62 2.083(7)
Ru49 N69 2.081(7)
Ru49 N85 2.061(8)
Ru49 N92 2.060(7)
N50 C51 1.356(14)
N50 C61 1.300(13)
C51 C52 1.442(17)
C51 C58 1.405(15)
C52 C53 1.373(17)
C52 N57 1.365(13)
C53 H53 0.9500
C53 C54 1.38(2)
C54 H54 0.9500
C54 C55 1.34(2)
C55 H55 0.9500
C55 C56 1.376(17)
C56 H56 0.9500
C56 N57 1.364(13)
C58 H58 0.9500
C58 C59 1.39(2)
C59 H59 0.9500
C59 C60 1.32(2)
C60 H60 0.9500
C60 C61 1.389(15)
C61 H61 0.9500
N62 C63 1.388(9)
N62 C84 1.301(11)
C63 C64 1.373(11)
C63 N81 1.380(9)
C64 N65 1.388(9)
C64 N69 1.351(10)
N65 C66 1.375(11)
N65 Ir70 1.991(6)
C66 H66 0.9500
C66 C67 1.353(14)
C67 H67 0.9500
C67 C68 1.406(14)
C68 H68 0.9500
C68 N69 1.284(12)
Ir70 C71 2.183(7)
Ir70 C72 2.172(7)
Ir70 C73 2.171(7)
Ir70 C74 2.166(7)
Ir70 C75 2.194(7)
Ir70 N81 2.004(6)
C71 C72 1.453(11)
C71 C75 1.456(11)
C71 C80 1.499(11)
C72 C73 1.443(11)
C72 C79 1.507(10)
C73 C74 1.422(10)
C73 C78 1.500(11)
C74 C75 1.423(11)
C74 C77 1.514(11)
C75 C76 1.488(11)
C76 H76A 0.9800
C76 H76B 0.9800
C76 H76C 0.9800
C77 H77A 0.9800
C77 H77B 0.9800
C77 H77C 0.9800
C78 H78A 0.9800
C78 H78B 0.9800
C78 H78C 0.9800
C79 H79A 0.9800
C79 H79B 0.9800
C79 H79C 0.9800
C80 H80A 0.9800
C80 H80B 0.9800
C80 H80C 0.9800
N81 C82 1.375(10)
C82 H82 0.9500
C82 C83 1.340(11)
C83 H83 0.9500
C83 C84 1.420(12)
C84 H84 0.9500
N85 C86 1.371(11)
N85 C96 1.330(12)
C86 C87 1.467(12)
C86 C93 1.394(13)
C87 C88 1.393(12)
C87 N92 1.357(11)
C88 H88 0.9500
C88 C89 1.378(14)
C89 H89 0.9500
C89 C90 1.357(13)
C90 H90 0.9500
C90 C91 1.388(12)
C91 H91 0.9500
C91 N92 1.334(11)
C93 H93 0.9500
C93 C94 1.381(14)
C94 H94 0.9500
C94 C95 1.357(16)
C95 H95 0.9500
C95 C96 1.384(15)
C96 H96 0.9500
S121 O122 1.4449
S121 O123 1.4454
S121 O124 1.4452
S121 C125 1.8513
C125 F126 1.3386
C125 F127 1.3381
C125 F128 1.3389
S129 O130 1.4453
S129 O131 1.4451
S129 O132 1.4452
S129 C133 1.8524
C133 F134 1.3376
C133 F135 1.3383
C133 F136 1.3391
S105 O106 1.429(7)
S105 O107 1.451(7)
S105 O108 1.431(7)
S105 C109 1.806(11)
C109 F110 1.317(13)
C109 F111 1.338(14)
C109 F112 1.360(14)
S113 O114 1.4449
S113 O115 1.4457
S113 O116 1.4451
S113 C117 1.8510
C117 F118 1.3380
C117 F119 1.3384
C117 F120 1.3381
S97 O98 1.425(8)
S97 O99 1.435(7)
S97 O100 1.447(7)
S97 C101 1.785(12)
C101 F102 1.325(13)
C101 F103 1.310(17)
C101 F104 1.330(18)
O143 C144 1.4196
O143 C146 1.4197
C144 H14A 0.9900
C144 H14B 0.9900
C144 C145 1.5183
C145 H14C 0.9800
C145 H14D 0.9800
C145 H14E 0.9800
C146 H14F 0.9900
C146 H14G 0.9900
C146 C147 1.5180
C147 H14H 0.9800
C147 H14I 0.9800
C147 H14J 0.9800
N140 C141 1.1563
C141 C142 1.4719
C142 H14K 0.9800
C142 H14L 0.9800
C142 H14M 0.9800
N137 C138 1.1220
C138 C139 1.4642
C139 H13A 0.9800
C139 H13B 0.9800
C139 H13C 0.9800

loop_
_geom_torsion_atom_site_label_1
_geom_torsion_atom_site_label_2
_geom_torsion_atom_site_label_3
_geom_torsion_atom_site_label_4
_geom_torsion
Ru1 N2 C3 C4 0.2(8)
Ru1 N2 C3 N21 -180.0(5)
Ru1 N2 C24 C23 -179.4(5)
Ru1 N25 C26 C27 -177.7(6)
Ru1 N25 C30 C29 177.2(6)
Ru1 N25 C30 C31 -0.3(8)
Ru1 N37 C38 C39 2.4(9)
Ru1 N37 C38 C45 -176.6(7)
Ru1 N37 C48 C47 177.1(6)
N2 C3 C4 N5 179.9(6)
N2 C3 C4 N9 1.1(10)
N2 C3 N21 Ir10 179.6(5)
N2 C3 N21 C22 -0.5(9)
C3 N2 C24 C23 -0.7(10)
C3 C4 N5 C6 -176.4(6)
C3 C4 N5 Ir10 0.5(8)
C3 C4 N9 Ru1 -1.8(8)
C3 C4 N9 C8 177.6(7)
C3 N21 C22 C23 -0.4(10)
C4 C3 N21 Ir10 -0.6(8)
C4 C3 N21 C22 179.3(6)
C4 N5 C6 C7 -2.5(11)
N5 C4 N9 Ru1 179.6(6)
N5 C4 N9 C8 -1.0(11)
N5 C6 C7 C8 1.6(13)
C6 C7 C8 N9 -0.1(13)
C7 C8 N9 Ru1 179.1(6)
C7 C8 N9 C4 -0.2(11)
N9 C4 N5 C6 2.3(11)
N9 C4 N5 Ir10 179.1(6)
Ir10 N5 C6 C7 -178.8(6)
Ir10 C11 C12 C13 60.8(5)
Ir10 C11 C12 C19 -121.1(8)
Ir10 C11 C15 C14 -61.6(5)
Ir10 C11 C15 C16 120.5(8)
Ir10 C12 C13 C14 62.1(5)
Ir10 C12 C13 C18 -121.1(7)
Ir10 C13 C14 C15 60.8(5)
Ir10 C13 C14 C17 -123.8(7)
Ir10 C14 C15 C11 61.5(5)
Ir10 C14 C15 C16 -120.6(8)
Ir10 N21 C22 C23 179.5(6)
C11 C12 C13 Ir10 -60.9(5)
C11 C12 C13 C14 1.2(8)
C11 C12 C13 C18 178.1(7)
C12 C11 C15 Ir10 61.7(5)
C12 C11 C15 C14 0.1(8)
C12 C11 C15 C16 -177.8(7)
C12 C13 C14 Ir10 -61.9(5)
C12 C13 C14 C15 -1.1(8)
C12 C13 C14 C17 174.3(7)
C13 C14 C15 Ir10 -60.9(5)
C13 C14 C15 C11 0.6(8)
C13 C14 C15 C16 178.5(7)
C15 C11 C12 Ir10 -61.6(5)
C15 C11 C12 C13 -0.8(8)
C15 C11 C12 C19 177.3(7)
C17 C14 C15 Ir10 123.7(8)
C17 C14 C15 C11 -174.8(7)
C17 C14 C15 C16 3.1(13)
C18 C13 C14 Ir10 121.3(7)
C18 C13 C14 C15 -178.0(7)
C18 C13 C14 C17 -2.5(12)
C19 C12 C13 Ir10 120.9(7)
C19 C12 C13 C14 -177.0(7)
C19 C12 C13 C18 -0.1(12)
C20 C11 C12 Ir10 123.7(8)
C20 C11 C12 C13 -175.5(7)
C20 C11 C12 C19 2.6(12)
C20 C11 C15 Ir10 -123.7(8)
C20 C11 C15 C14 174.8(7)
C20 C11 C15 C16 -3.2(13)
N21 C3 C4 N5 0.1(9)
N21 C3 C4 N9 -178.7(6)
N21 C22 C23 C24 0.6(11)
C22 C23 C24 N2 -0.1(11)
C24 N2 C3 C4 -178.8(7)
C24 N2 C3 N21 1.0(10)
N25 C26 C27 C28 0.5(13)
N25 C30 C31 C32 -176.2(7)
N25 C30 C31 N36 2.1(10)
C26 N25 C30 C29 0.2(11)
C26 N25 C30 C31 -177.3(7)
C26 C27 C28 C29 0.9(14)
C27 C28 C29 C30 -1.7(13)
C28 C29 C30 N25 1.1(12)
C28 C29 C30 C31 178.4(8)
C29 C30 C31 C32 6.4(13)
C29 C30 C31 N36 -175.4(7)
C30 N25 C26 C27 -1.0(12)
C30 C31 C32 C33 179.1(8)
C30 C31 N36 Ru1 -2.8(9)
C30 C31 N36 C35 178.6(7)
C31 C32 C33 C34 1.4(13)
C32 C31 N36 Ru1 175.5(6)
C32 C31 N36 C35 -3.1(11)
C32 C33 C34 C35 -1.4(14)
C33 C34 C35 N36 -0.9(14)
C34 C35 N36 Ru1 -175.3(7)
C34 C35 N36 C31 3.2(12)
N36 C31 C32 C33 0.9(13)
N37 C38 C39 C40 176.9(7)
N37 C38 C39 N44 -3.5(10)
N37 C38 C45 C46 -0.7(14)
C38 N37 C48 C47 -1.6(12)
C38 C39 C40 C41 176.7(8)
C38 C39 N44 Ru1 3.0(9)
C38 C39 N44 C43 -176.9(7)
C38 C45 C46 C47 -1.5(15)
C39 C38 C45 C46 -179.6(9)
C39 C40 C41 C42 1.2(13)
C40 C39 N44 Ru1 -177.4(6)
C40 C39 N44 C43 2.6(11)
C40 C41 C42 C43 0.3(12)
C41 C42 C43 N44 -0.5(12)
C42 C43 N44 Ru1 179.1(6)
C42 C43 N44 C39 -1.0(11)
N44 C39 C40 C41 -2.8(12)
C45 C38 C39 C40 -4.2(13)
C45 C38 C39 N44 175.4(8)
C45 C46 C47 C48 2.1(15)
C46 C47 C48 N37 -0.6(14)
C48 N37 C38 C39 -178.9(7)
C48 N37 C38 C45 2.2(12)
Ru49 N50 C51 C52 -5.4(10)
Ru49 N50 C51 C58 172.7(7)
Ru49 N50 C61 C60 -171.4(8)
Ru49 N62 C63 C64 -2.6(9)
Ru49 N62 C63 N81 179.5(6)
Ru49 N62 C84 C83 -179.3(7)
Ru49 N85 C86 C87 5.3(9)
Ru49 N85 C86 C93 -175.5(7)
Ru49 N85 C96 C95 176.2(7)
N50 C51 C52 C53 -176.5(10)
N50 C51 C52 N57 0.8(12)
N50 C51 C58 C59 0.3(16)
C51 N50 C61 C60 1.6(15)
C51 C52 C53 C54 178.1(11)
C51 C52 N57 Ru49 4.2(10)
C51 C52 N57 C56 -178.5(8)
C51 C58 C59 C60 0.3(19)
C52 C51 C58 C59 178.2(10)
C52 C53 C54 C55 -1(2)
C53 C52 N57 Ru49 -178.3(8)
C53 C52 N57 C56 -1.0(13)
C53 C54 C55 C56 2(2)
C54 C55 C56 N57 -2.4(18)
C55 C56 N57 Ru49 178.7(8)
C55 C56 N57 C52 1.8(14)
N57 C52 C53 C54 0.9(17)
C58 C51 C52 C53 5.5(16)
C58 C51 C52 N57 -177.2(9)
C58 C59 C60 C61 0(2)
C59 C60 C61 N50 -1.1(18)
C61 N50 C51 C52 -179.3(9)
C61 N50 C51 C58 -1.2(14)
N62 C63 C64 N65 -178.5(7)
N62 C63 C64 N69 1.8(12)
N62 C63 N81 Ir70 177.7(6)
N62 C63 N81 C82 0.1(11)
C63 N62 C84 C83 -1.2(14)
C63 C64 N65 C66 -178.4(9)
C63 C64 N65 Ir70 1.0(9)
C63 C64 N69 Ru49 0.1(10)
C63 C64 N69 C68 -178.3(10)
C63 N81 C82 C83 -0.8(12)
C64 C63 N81 Ir70 -0.3(9)
C64 C63 N81 C82 -177.9(7)
C64 N65 C66 C67 -2.4(19)
N65 C64 N69 Ru49 -179.6(7)
N65 C64 N69 C68 2.0(14)
N65 C66 C67 C68 0(3)
C66 C67 C68 N69 3(3)
C67 C68 N69 Ru49 177.8(11)
C67 C68 N69 C64 -4.2(19)
N69 C64 N65 C66 1.3(13)
N69 C64 N65 Ir70 -179.3(7)
Ir70 N65 C66 C67 178.4(12)
Ir70 C71 C72 C73 61.5(5)
Ir70 C71 C72 C79 -123.2(7)
Ir70 C71 C75 C74 -60.5(5)
Ir70 C71 C75 C76 123.0(7)
Ir70 C72 C73 C74 61.2(5)
Ir70 C72 C73 C78 -120.2(8)
Ir70 C73 C74 C75 61.9(5)
Ir70 C73 C74 C77 -126.2(8)
Ir70 C74 C75 C71 60.6(5)
Ir70 C74 C75 C76 -122.9(8)
Ir70 N81 C82 C83 -178.0(7)
C71 C72 C73 Ir70 -61.7(5)
C71 C72 C73 C74 -0.5(8)
C71 C72 C73 C78 178.1(7)
C72 C71 C75 Ir70 60.8(5)
C72 C71 C75 C74 0.3(8)
C72 C71 C75 C76 -176.3(7)
C72 C73 C74 Ir70 -61.2(5)
C72 C73 C74 C75 0.7(8)
C72 C73 C74 C77 172.6(7)
C73 C74 C75 Ir70 -61.3(5)
C73 C74 C75 C71 -0.6(8)
C73 C74 C75 C76 175.8(7)
C75 C71 C72 Ir70 -61.3(5)
C75 C71 C72 C73 0.1(8)
C75 C71 C72 C79 175.5(7)
C77 C74 C75 Ir70 126.8(7)
C77 C74 C75 C71 -172.5(7)
C77 C74 C75 C76 3.9(12)
C78 C73 C74 Ir70 120.2(7)
C78 C73 C74 C75 -177.9(7)
C78 C73 C74 C77 -6.0(12)
C79 C72 C73 Ir70 123.0(7)
C79 C72 C73 C74 -175.8(7)
C79 C72 C73 C78 2.8(12)
C80 C71 C72 Ir70 122.0(7)
C80 C71 C72 C73 -176.5(7)
C80 C71 C72 C79 -1.2(12)
C80 C71 C75 Ir70 -122.6(7)
C80 C71 C75 C74 176.9(7)
C80 C71 C75 C76 0.3(12)
N81 C63 C64 N65 -0.4(10)
N81 C63 C64 N69 179.9(7)
N81 C82 C83 C84 0.6(14)
C82 C83 C84 N62 0.5(16)
C84 N62 C63 C64 178.9(9)
C84 N62 C63 N81 0.9(12)
N85 C86 C87 C88 178.5(8)
N85 C86 C87 N92 -0.7(11)
N85 C86 C93 C94 -2.5(14)
C86 N85 C96 C95 -1.7(14)
C86 C87 C88 C89 -179.0(8)
C86 C87 N92 Ru49 -4.3(9)
C86 C87 N92 C91 179.2(7)
C86 C93 C94 C95 1.5(15)
C87 C86 C93 C94 176.6(9)
C87 C88 C89 C90 -0.3(14)
C88 C87 N92 Ru49 176.6(6)
C88 C87 N92 C91 0.1(12)
C88 C89 C90 C91 0.3(14)
C89 C90 C91 N92 -0.2(13)
C90 C91 N92 Ru49 -176.1(6)
C90 C91 N92 C87 -0.1(12)
N92 C87 C88 C89 0.1(13)
C93 C86 C87 C88 -0.7(14)
C93 C86 C87 N92 -179.8(8)
C93 C94 C95 C96 -0.6(16)
C94 C95 C96 N85 0.7(16)
C96 N85 C86 C87 -176.7(8)
C96 N85 C86 C93 2.5(12)
O122 S121 C125 F126 -180.0
O122 S121 C125 F127 60.0
O122 S121 C125 F128 -60.0
O123 S121 C125 F126 -60.0
O123 S121 C125 F127 180.0
O123 S121 C125 F128 60.0
O124 S121 C125 F126 60.0
O124 S121 C125 F127 -60.0
O124 S121 C125 F128 180.0
O130 S129 C133 F134 180.0
O130 S129 C133 F135 59.9
O130 S129 C133 F136 -60.0
O131 S129 C133 F134 -60.0
O131 S129 C133 F135 180.0
O131 S129 C133 F136 60.0
O132 S129 C133 F134 60.0
O132 S129 C133 F135 -60.0
O132 S129 C133 F136 -180.0
O106 S105 C109 F110 177.5(9)
O106 S105 C109 F111 54.4(10)
O106 S105 C109 F112 -64.7(9)
O107 S105 C109 F110 57.3(10)
O107 S105 C109 F111 -65.8(10)
O107 S105 C109 F112 175.1(8)
O108 S105 C109 F110 -61.9(10)
O108 S105 C109 F111 175.0(9)
O108 S105 C109 F112 55.9(10)
O114 S113 C117 F118 180.0
O114 S113 C117 F119 60.0
O114 S113 C117 F120 -59.9
O115 S113 C117 F118 -60.1
O115 S113 C117 F119 -180.0
O115 S113 C117 F120 60.1
O116 S113 C117 F118 59.9
O116 S113 C117 F119 -60.0
O116 S113 C117 F120 180.0
O98 S97 C101 F102 -64.6(13)
O98 S97 C101 F103 60.8(11)
O98 S97 C101 F104 179.9(10)
O99 S97 C101 F102 176.9(12)
O99 S97 C101 F103 -57.8(12)
O99 S97 C101 F104 61.3(11)
O100 S97 C101 F102 53.7(13)
O100 S97 C101 F103 179.1(10)
O100 S97 C101 F104 -61.8(11)
C144 O143 C146 C147 179.9
C146 O143 C144 C145 -180.0
